data_2020892
loop_
_publ_author_name
'Allan, Pamela'
'Arlin, Jean-Baptiste'
'Kennedy, Alan R.'
'Walls, Aiden'

_publ_section_title
;
 Mixed Ca/Sr salt forms of salicylic acid: tuning structure and aqueous
 solubility
;
_journal_coeditor_code EG3233
_journal_issue 2
_journal_name_full 'Acta Crystallographica Section C'
_journal_page_first
;
;
_journal_paper_doi 10.1107/S2053229617018265
_journal_volume 74
_journal_year 2018
_chemical_formula_iupac '[Sr (C7 H5 O3)2 (H2 O)2]'
_chemical_formula_moiety 'C14 H14 O8 Sr'
_chemical_formula_sum 'C14 H14 O8 Sr'
_chemical_formula_weight 397.87
_chemical_name_systematic <i>catena</i>-Poly[[diaquastrontium(II)]-bis(\m~2~-2-hydroxybenzoato)]
_space_group_crystal_system monoclinic
_space_group_IT_number 15
_space_group_name_Hall '-C 2yc'
_space_group_name_H-M_alt 'C 1 2/c 1'
_symmetry_space_group_name_Hall '-C 2yc'
_symmetry_space_group_name_H-M 'C 1 2/c 1'
_atom_sites_solution_hydrogens mixed
_audit_creation_method SHELXL-2014/7
_cell_angle_alpha 90
_cell_angle_beta 91.660(3)
_cell_angle_gamma 90
_cell_formula_units_Z 4
_cell_length_a 16.7182(6)
_cell_length_b 11.4644(4)
_cell_length_c 7.8627(3)
_cell_measurement_reflns_used 1700
_cell_measurement_temperature 150(2)
_cell_measurement_theta_max 65.9120
_cell_measurement_theta_min 5.2860
_cell_volume 1506.37(9)
_computing_cell_refinement
;
CrysAlis PRO (Agilent, 2014)
;
_computing_data_collection
;
CrysAlis PRO (Agilent, 2014)
;
_computing_data_reduction
;
CrysAlis PRO (Agilent, 2014)
;
_computing_molecular_graphics
;
Mercury (Macrae <i>et al.</i>,  2008)
;
_computing_publication_material
;
SHELXL2014 (Sheldrick, 2015)
;
_computing_structure_refinement
;
SHELXL2014 (Sheldrick, 2015)
;
_computing_structure_solution
;
SIR92 (Altomare <i>et al.</i>,  1994)
;
_diffrn_ambient_temperature 150(2)
_diffrn_measured_fraction_theta_full 0.975
_diffrn_measured_fraction_theta_max 0.975
_diffrn_measurement_device_type 'Oxford Diffraction Gemini S'
_diffrn_measurement_method 'omega scans'
_diffrn_radiation_type CuK\a
_diffrn_radiation_wavelength 1.5418
_diffrn_reflns_av_R_equivalents 0.0162
_diffrn_reflns_limit_h_max 19
_diffrn_reflns_limit_h_min -19
_diffrn_reflns_limit_k_max 13
_diffrn_reflns_limit_k_min -11
_diffrn_reflns_limit_l_max 9
_diffrn_reflns_limit_l_min -5
_diffrn_reflns_number 2454
_diffrn_reflns_theta_full 65.603
_diffrn_reflns_theta_max 65.603
_diffrn_reflns_theta_min 5.294
_diffrn_standards_interval_count 0
_diffrn_standards_interval_time 0
_diffrn_standards_number 0
_exptl_absorpt_coefficient_mu 5.364
_exptl_absorpt_correction_T_max 0.461
_exptl_absorpt_correction_T_min 0.120
_exptl_absorpt_correction_type analytical
_exptl_absorpt_process_details
;
[CrysAlis PRO (Oxford Diffraction, 2010), based on expressions derived
by Clark & Reid (1995)]
;
_exptl_crystal_colour colourless
_exptl_crystal_density_diffrn 1.754
_exptl_crystal_description prism
_exptl_crystal_F_000 800
_exptl_crystal_size_max 0.6
_exptl_crystal_size_mid 0.5
_exptl_crystal_size_min 0.2
_refine_diff_density_max 0.683
_refine_diff_density_min -0.493
_refine_ls_extinction_coef 0.0030(2)
_refine_ls_extinction_expression Fc^*^=kFc[1+0.001xFc^2^\l^3^/sin(2\q)]^-1/4^
_refine_ls_extinction_method
;
SHELXL-2014/7 (Sheldrick 2015
;
_refine_ls_goodness_of_fit_ref 1.172
_refine_ls_hydrogen_treatment mixed
_refine_ls_matrix_type full
_refine_ls_number_parameters 118
_refine_ls_number_reflns 1272
_refine_ls_number_restraints 3
_refine_ls_restrained_S_all 1.172
_refine_ls_R_factor_all 0.0276
_refine_ls_R_factor_gt 0.0273
_refine_ls_shift/su_max 0.000
_refine_ls_shift/su_mean 0.000
_refine_ls_structure_factor_coef Fsqd
_refine_ls_weighting_details 'w=1/[\s^2^(Fo^2^)+(0.0464P)^2^+2.8711P] where P=(Fo^2^+2Fc^2^)/3'
_refine_ls_weighting_scheme calc
_refine_ls_wR_factor_gt 0.0730
_refine_ls_wR_factor_ref 0.0732
_reflns_number_gt 1259
_reflns_number_total 1272
_reflns_threshold_expression 'I > 2\s(I)'
_cod_data_source_file eg3233sup1.cif
_cod_data_source_block Sr100
_cod_database_code 2020892
_shelx_space_group_comment
;
The symmetry employed for this shelxl refinement is uniquely defined
by the following loop, which should always be used as a source of
symmetry information in preference to the above space-group names.
They are only intended as comments.
;

loop_
_space_group_symop_operation_xyz
'x, y, z'
'-x, y, -z+1/2'
'x+1/2, y+1/2, z'
'-x+1/2, y+1/2, -z+1/2'
'-x, -y, -z'
'x, -y, z-1/2'
'-x+1/2, -y+1/2, -z'
'x+1/2, -y+1/2, z-1/2'

loop_
_atom_site_type_symbol
_atom_site_label
_atom_site_fract_x
_atom_site_fract_y
_atom_site_fract_z
_atom_site_U_iso_or_equiv
_atom_site_adp_type
_atom_site_calc_flag
_atom_site_occupancy
Sr Sr1 0.5000 0.44431(2) -0.2500 0.00935(19) Uani d 1
O O1 0.25630(11) 0.25371(16) 0.2660(2) 0.0170(4) Uani d 1
O O2 0.37709(10) 0.39712(15) 0.2644(2) 0.0140(4) Uani d 1
O O3 0.45408(10) 0.39012(16) 0.0409(2) 0.0143(4) Uani d 1
O O1W 0.39465(12) 0.31301(18) -0.3853(3) 0.0200(4) Uani d 1
C C1 0.29980(15) 0.1867(2) 0.1585(3) 0.0130(5) Uani d 1
C C2 0.26953(17) 0.0777(2) 0.1141(4) 0.0173(6) Uani d 1
H H2 0.2193 0.0529 0.1544 0.021 Uiso calc 1
C C3 0.31329(18) 0.0055(2) 0.0107(4) 0.0198(6) Uani d 1
H H3 0.2932 -0.0696 -0.0182 0.024 Uiso calc 1
C C4 0.3864(2) 0.0415(2) -0.0518(4) 0.0212(6) Uani d 1
H H4 0.4165 -0.0092 -0.1211 0.025 Uiso calc 1
C C5 0.41481(17) 0.1514(2) -0.0121(3) 0.0166(6) Uani d 1
H H5 0.4639 0.1770 -0.0569 0.020 Uiso calc 1
C C6 0.37212(15) 0.2254(2) 0.0934(3) 0.0124(5) Uani d 1
C C7 0.40301(15) 0.3448(2) 0.1348(3) 0.0114(5) Uani d 1
H H1O 0.279(2) 0.317(2) 0.279(5) 0.031(10) Uiso d 1
H H1W 0.3533(15) 0.289(3) -0.344(4) 0.029(10) Uiso d 1
H H2W 0.391(2) 0.336(3) -0.487(3) 0.030(10) Uiso d 1

loop_
_atom_site_aniso_label
_atom_site_aniso_U_11
_atom_site_aniso_U_22
_atom_site_aniso_U_33
_atom_site_aniso_U_12
_atom_site_aniso_U_13
_atom_site_aniso_U_23
Sr1 0.0106(2) 0.0095(2) 0.0081(2) 0.000 0.00290(13) 0.000
O1 0.0162(9) 0.0165(10) 0.0185(10) -0.0050(8) 0.0071(7) -0.0010(8)
O2 0.0150(9) 0.0141(9) 0.0132(9) -0.0021(7) 0.0054(7) -0.0024(7)
O3 0.0149(9) 0.0148(9) 0.0134(9) -0.0040(7) 0.0049(7) -0.0007(7)
O1W 0.0181(10) 0.0281(11) 0.0140(10) -0.0080(8) 0.0040(8) 0.0006(8)
C1 0.0150(12) 0.0150(12) 0.0089(12) -0.0001(10) -0.0001(10) 0.0025(10)
C2 0.0193(14) 0.0179(12) 0.0145(13) -0.0069(11) -0.0004(11) 0.0040(11)
C3 0.0317(16) 0.0112(13) 0.0164(13) -0.0058(11) -0.0022(12) -0.0009(10)
C4 0.0302(17) 0.0157(13) 0.0179(15) 0.0015(11) 0.0036(13) -0.0038(11)
C5 0.0185(13) 0.0172(13) 0.0141(13) 0.0002(11) 0.0038(10) 0.0003(10)
C6 0.0141(12) 0.0126(12) 0.0106(12) 0.0002(10) -0.0006(10) 0.0021(10)
C7 0.0103(12) 0.0128(12) 0.0111(12) -0.0001(9) -0.0010(10) 0.0028(10)

loop_
_atom_type_symbol
_atom_type_description
_atom_type_scat_dispersion_real
_atom_type_scat_dispersion_imag
_atom_type_scat_source
Sr Sr -0.3528 1.8200 'International Tables Vol C Tables 4.2.6.8 and 6.1.1.4'
O O 0.0492 0.0322 'International Tables Vol C Tables 4.2.6.8 and 6.1.1.4'
C C 0.0181 0.0091 'International Tables Vol C Tables 4.2.6.8 and 6.1.1.4'
H H 0.0000 0.0000 'International Tables Vol C Tables 4.2.6.8 and 6.1.1.4'

loop_
_geom_angle_atom_site_label_1
_geom_angle_atom_site_label_2
_geom_angle_atom_site_label_3
_geom_angle_site_symmetry_1
_geom_angle_site_symmetry_3
_geom_angle
O3 Sr1 O3 . 2_654 151.36(8)
O3 Sr1 O1W . . 90.48(6)
O3 Sr1 O1W 2_654 . 72.37(6)
O3 Sr1 O1W . 2_654 72.37(6)
O3 Sr1 O1W 2_654 2_654 90.48(6)
O1W Sr1 O1W . 2_654 106.92(10)
O3 Sr1 O3 . 5_665 72.46(6)
O3 Sr1 O3 2_654 5_665 131.37(6)
O1W Sr1 O3 . 5_665 152.38(6)
O1W Sr1 O3 2_654 5_665 88.82(6)
O3 Sr1 O3 . 6_565 131.37(6)
O3 Sr1 O3 2_654 6_565 72.46(6)
O1W Sr1 O3 . 6_565 88.82(6)
O1W Sr1 O3 2_654 6_565 152.38(6)
O3 Sr1 O3 5_665 6_565 86.78(8)
O3 Sr1 O2 . 5_665 116.73(5)
O3 Sr1 O2 2_654 5_665 82.96(5)
O1W Sr1 O2 . 5_665 152.75(6)
O1W Sr1 O2 2_654 5_665 84.18(6)
O3 Sr1 O2 5_665 5_665 48.61(5)
O3 Sr1 O2 6_565 5_665 72.53(5)
O3 Sr1 O2 . 6_565 82.96(5)
O3 Sr1 O2 2_654 6_565 116.73(5)
O1W Sr1 O2 . 6_565 84.18(6)
O1W Sr1 O2 2_654 6_565 152.75(6)
O3 Sr1 O2 5_665 6_565 72.53(5)
O3 Sr1 O2 6_565 6_565 48.61(5)
O2 Sr1 O2 5_665 6_565 97.18(7)
O3 Sr1 C7 . 5_665 95.74(6)
O3 Sr1 C7 2_654 5_665 107.11(6)
O1W Sr1 C7 . 5_665 163.67(7)
O1W Sr1 C7 2_654 5_665 89.37(6)
O3 Sr1 C7 5_665 5_665 24.27(6)
O3 Sr1 C7 6_565 5_665 75.74(6)
O2 Sr1 C7 5_665 5_665 24.74(6)
O2 Sr1 C7 6_565 5_665 81.62(6)
O3 Sr1 C7 . 6_565 107.11(6)
O3 Sr1 C7 2_654 6_565 95.74(6)
O1W Sr1 C7 . 6_565 89.37(6)
O1W Sr1 C7 2_654 6_565 163.67(7)
O3 Sr1 C7 5_665 6_565 75.74(6)
O3 Sr1 C7 6_565 6_565 24.27(6)
O2 Sr1 C7 5_665 6_565 81.62(6)
O2 Sr1 C7 6_565 6_565 24.74(6)
C7 Sr1 C7 5_665 6_565 74.37(9)
O3 Sr1 Sr1 . 5_665 37.05(4)
O3 Sr1 Sr1 2_654 5_665 161.98(4)
O1W Sr1 Sr1 . 5_665 124.40(4)
O1W Sr1 Sr1 2_654 5_665 78.63(5)
O3 Sr1 Sr1 5_665 5_665 35.40(4)
O3 Sr1 Sr1 6_565 5_665 111.47(4)
O2 Sr1 Sr1 5_665 5_665 81.70(4)
O2 Sr1 Sr1 6_565 5_665 74.68(4)
C7 Sr1 Sr1 5_665 5_665 58.98(5)
C7 Sr1 Sr1 6_565 5_665 91.32(5)
O3 Sr1 Sr1 . 5_664 161.98(4)
O3 Sr1 Sr1 2_654 5_664 37.05(4)
O1W Sr1 Sr1 . 5_664 78.63(5)
O1W Sr1 Sr1 2_654 5_664 124.40(4)
O3 Sr1 Sr1 5_665 5_664 111.47(4)
O3 Sr1 Sr1 6_565 5_664 35.40(4)
O2 Sr1 Sr1 5_665 5_664 74.68(4)
O2 Sr1 Sr1 6_565 5_664 81.70(4)
C7 Sr1 Sr1 5_665 5_664 91.32(5)
C7 Sr1 Sr1 6_565 5_664 58.98(5)
Sr1 Sr1 Sr1 5_665 5_664 144.010(14)
O3 Sr1 H2W . . 106.2(5)
O3 Sr1 H2W 2_654 . 60.4(6)
O1W Sr1 H2W . . 16.6(5)
O1W Sr1 H2W 2_654 . 116.2(7)
O3 Sr1 H2W 5_665 . 153.8(7)
O3 Sr1 H2W 6_565 . 74.6(6)
O2 Sr1 H2W 5_665 . 136.6(5)
O2 Sr1 H2W 6_565 . 81.3(7)
C7 Sr1 H2W 5_665 . 150.2(6)
C7 Sr1 H2W 6_565 . 79.9(7)
Sr1 Sr1 H2W 5_665 . 137.4(6)
Sr1 Sr1 H2W 5_664 . 62.1(5)
C1 O1 H1O . . 109(3)
C7 O2 Sr1 . 5_665 90.36(14)
C7 O3 Sr1 . . 150.19(16)
C7 O3 Sr1 . 5_665 97.06(15)
Sr1 O3 Sr1 . 5_665 107.54(6)
Sr1 O1W H1W . . 128(3)
Sr1 O1W H2W . . 104(2)
H1W O1W H2W . . 116(4)
O1 C1 C2 . . 117.7(2)
O1 C1 C6 . . 121.9(2)
C2 C1 C6 . . 120.4(2)
C3 C2 C1 . . 119.4(3)
C3 C2 H2 . . 120.3
C1 C2 H2 . . 120.3
C2 C3 C4 . . 121.0(3)
C2 C3 H3 . . 119.5
C4 C3 H3 . . 119.5
C5 C4 C3 . . 119.4(3)
C5 C4 H4 . . 120.3
C3 C4 H4 . . 120.3
C4 C5 C6 . . 120.7(3)
C4 C5 H5 . . 119.6
C6 C5 H5 . . 119.6
C5 C6 C1 . . 119.1(2)
C5 C6 C7 . . 120.4(2)
C1 C6 C7 . . 120.5(2)
O3 C7 O2 . . 122.0(2)
O3 C7 C6 . . 119.1(2)
O2 C7 C6 . . 118.9(2)
O3 C7 Sr1 . 5_665 58.66(13)
O2 C7 Sr1 . 5_665 64.90(13)
C6 C7 Sr1 . 5_665 166.48(17)

loop_
_geom_bond_atom_site_label_1
_geom_bond_atom_site_label_2
_geom_bond_site_symmetry_2
_geom_bond_distance
Sr1 O3 . 2.5116(17)
Sr1 O3 2_654 2.5116(17)
Sr1 O1W . 2.528(2)
Sr1 O1W 2_654 2.528(2)
Sr1 O3 5_665 2.6120(17)
Sr1 O3 6_565 2.6120(17)
Sr1 O2 5_665 2.7484(17)
Sr1 O2 6_565 2.7484(17)
Sr1 C7 5_665 3.035(3)
Sr1 C7 6_565 3.035(3)
Sr1 Sr1 5_665 4.1335(2)
Sr1 Sr1 5_664 4.1335(2)
Sr1 H2W . 2.86(3)
O1 C1 . 1.367(3)
O1 H1O . 0.825(19)
O2 C7 . 1.270(3)
O2 Sr1 5_665 2.7484(17)
O3 C7 . 1.257(3)
O3 Sr1 5_665 2.6121(17)
O1W H1W . 0.819(19)
O1W H2W . 0.841(19)
C1 C2 . 1.389(4)
C1 C6 . 1.399(4)
C2 C3 . 1.384(4)
C2 H2 . 0.9500
C3 C4 . 1.393(4)
C3 H3 . 0.9500
C4 C5 . 1.379(4)
C4 H4 . 0.9500
C5 C6 . 1.397(4)
C5 H5 . 0.9500
C6 C7 . 1.496(4)
C7 Sr1 5_665 3.035(3)

loop_
_geom_hbond_atom_site_label_D
_geom_hbond_atom_site_label_H
_geom_hbond_atom_site_label_A
_geom_hbond_site_symmetry_A
_geom_hbond_distance_DH
_geom_hbond_distance_HA
_geom_hbond_distance_DA
_geom_hbond_angle_DHA
O1 H1O O2 . 0.825(19) 1.89(3) 2.604(2) 145(4)
O1W H1W O1 7 0.819(19) 2.010(19) 2.823(3) 172(4)
O1W H2W O2 1_554 0.841(19) 2.084(19) 2.925(3) 178(4)

loop_
_geom_torsion_atom_site_label_1
_geom_torsion_atom_site_label_2
_geom_torsion_atom_site_label_3
_geom_torsion_atom_site_label_4
_geom_torsion_site_symmetry_1
_geom_torsion_site_symmetry_4
_geom_torsion
O1 C1 C2 C3 . . -177.6(2)
C6 C1 C2 C3 . . 2.8(4)
C1 C2 C3 C4 . . -1.1(4)
C2 C3 C4 C5 . . -1.1(4)
C3 C4 C5 C6 . . 1.7(4)
C4 C5 C6 C1 . . -0.1(4)
C4 C5 C6 C7 . . -179.5(3)
O1 C1 C6 C5 . . 178.2(2)
C2 C1 C6 C5 . . -2.2(4)
O1 C1 C6 C7 . . -2.3(4)
C2 C1 C6 C7 . . 177.3(2)
Sr1 O3 C7 O2 . . -130.7(3)
Sr1 O3 C7 O2 5_665 . 15.1(3)
Sr1 O3 C7 C6 . . 49.6(4)
Sr1 O3 C7 C6 5_665 . -164.54(19)
Sr1 O3 C7 Sr1 . 5_665 -145.8(3)
Sr1 O2 C7 O3 5_665 . -14.2(2)
Sr1 O2 C7 C6 5_665 . 165.4(2)
C5 C6 C7 O3 . . 19.3(4)
C1 C6 C7 O3 . . -160.1(2)
C5 C6 C7 O2 . . -160.3(2)
C1 C6 C7 O2 . . 20.2(4)
C5 C6 C7 Sr1 . 5_665 -57.5(8)
C1 C6 C7 Sr1 . 5_665 123.1(7)

_cod_database_fobs_code 2020892
